data_2207001
loop_
_publ_author_name
'Sohail, Manzar'
'Kieran C. Molloy'
'Mazhar, Muhammad'
'G. Kociok-K\"ohn'
'Khosa, M. Kaleem'

_publ_section_title
;Bis[2-(dimethylamino)ethanol-\k^2^<i>N</i>,<i>O</i>](pentane-2,4-dionato-\k^2^<i>O</i>,<i>O</i>')nickel(II)
 chloride
;
_journal_coeditor_code LH6466
_journal_issue 10
_journal_name_full 'Acta Crystallographica Section E'
_journal_page_first m2001
_journal_page_last m2002
_journal_paper_doi 10.1107/S1600536805028424
_journal_volume 61
_journal_year 2005
_chemical_formula_iupac '[Ni (C5 H7 O2)(C4 H11 N O)2] Cl'
_chemical_formula_moiety 'C13 H29 N2 Ni O4 + , Cl -'
_chemical_formula_sum 'C13 H29 Cl N2 Ni O4'
_chemical_formula_weight 371.54
_chemical_name_systematic
;
2,4-Pentanedionatobis(dimethylaminoethanol)nickel(II) chloride
;
_space_group_IT_number 14
_symmetry_cell_setting monoclinic
_symmetry_space_group_name_Hall '-P 2yab'
_symmetry_space_group_name_H-M 'P 1 21/a 1'
_atom_sites_solution_hydrogens geom
_atom_sites_solution_primary direct
_atom_sites_solution_secondary difmap
_audit_creation_method SHELXL97
_cell_angle_alpha 90.00
_cell_angle_beta 100.6970(10)
_cell_angle_gamma 90.00
_cell_formula_units_Z 4
_cell_length_a 13.6400(3)
_cell_length_b 8.7900(3)
_cell_length_c 15.2310(5)
_cell_measurement_reflns_used 25977
_cell_measurement_temperature 150(2)
_cell_measurement_theta_max 27.48
_cell_measurement_theta_min 2.91
_cell_volume 1794.40(9)
_computing_cell_refinement 'HKL SCALEPACK (Otwinski & Minor, 1997)'
_computing_data_collection 'COLLECT (Nonius, 1997)'
_computing_data_reduction 'DENZO (Otwinski & Minor, 1997) and SCALEPACK'
_computing_molecular_graphics 'SHELXTL/PC (Sheldrick, 2001)'
_computing_publication_material 'WinGX (Farrugia, 1999)'
_computing_structure_refinement 'SHELXL97 (Sheldrick, 1997)'
_computing_structure_solution 'SIR97 (Altomare <i>et al.</i>, 1999)'
_diffrn_ambient_temperature 150(2)
_diffrn_measured_fraction_theta_full 0.990
_diffrn_measured_fraction_theta_max 0.990
_diffrn_measurement_device '95mm CCD camera on \k-goniostat'
_diffrn_measurement_device_type 'Bruker Nonius Kappa CCD area-detector'
_diffrn_measurement_method '188 2.0\% images with \w'
_diffrn_radiation_monochromator graphite
_diffrn_radiation_source 'fine-focus sealed tube'
_diffrn_radiation_type MoK\a
_diffrn_radiation_wavelength 0.71073
_diffrn_reflns_av_R_equivalents 0.0934
_diffrn_reflns_av_sigmaI/netI 0.0496
_diffrn_reflns_limit_h_max 17
_diffrn_reflns_limit_h_min -17
_diffrn_reflns_limit_k_max 11
_diffrn_reflns_limit_k_min -11
_diffrn_reflns_limit_l_max 19
_diffrn_reflns_limit_l_min -19
_diffrn_reflns_number 27270
_diffrn_reflns_theta_full 27.45
_diffrn_reflns_theta_max 27.45
_diffrn_reflns_theta_min 3.58
_diffrn_standards_decay_% 0
_diffrn_standards_number 0
_exptl_absorpt_coefficient_mu 1.245
_exptl_absorpt_correction_T_max 0.8856
_exptl_absorpt_correction_T_min 0.7064
_exptl_absorpt_correction_type multi-scan
_exptl_absorpt_process_details '(Blessing, 1995)'
_exptl_crystal_colour colourless
_exptl_crystal_density_diffrn 1.375
_exptl_crystal_density_method 'not measured'
_exptl_crystal_description plate
_exptl_crystal_F_000 792
_exptl_crystal_size_max 0.30
_exptl_crystal_size_mid 0.20
_exptl_crystal_size_min 0.10
_refine_diff_density_max 0.997
_refine_diff_density_min -0.858
_refine_ls_extinction_method none
_refine_ls_goodness_of_fit_ref 1.069
_refine_ls_hydrogen_treatment mixed
_refine_ls_matrix_type full
_refine_ls_number_parameters 204
_refine_ls_number_reflns 4059
_refine_ls_number_restraints 1
_refine_ls_restrained_S_all 1.069
_refine_ls_R_factor_all 0.0681
_refine_ls_R_factor_gt 0.0498
_refine_ls_shift/su_max 0.001
_refine_ls_shift/su_mean 0.000
_refine_ls_structure_factor_coef Fsqd
_refine_ls_weighting_details 'calc w = 1/[\s^2^(Fo^2^)+(0.0683P)^2^+1.8862P] where P=(Fo^2^+2Fc^2^)/3'
_refine_ls_weighting_scheme calc
_refine_ls_wR_factor_gt 0.1220
_refine_ls_wR_factor_ref 0.1369
_reflns_number_gt 3191
_reflns_number_total 4059
_reflns_threshold_expression I>2\s(I)
_cod_data_source_file lh6466.cif
_cod_data_source_block I
_cod_depositor_comments
;
The following automatic conversions were performed:
'_symmetry_cell_setting' value 'Monoclinic' changed to 'monoclinic'
according to '/home/saulius/struct/CIF-dictionaries/cif_core.dic'
dictionary named 'cif_core.dic' version 2.4.1 from 2010-06-29.

Automatic conversion script
Id: cif_fix_enum 1527 2010-12-29 10:47:43Z saulius 

The following automatic conversions were performed:

'_symmetry_cell_setting' value 'Monoclinic' changed to 'monoclinic'
according to /home/saulius/struct/CIF-dictionaries/cif_core.dic
dictionary named 'cif_core.dic' version 2.4.1 from 2010-06-29.

Automatic conversion script
Id: cif_fix_values 1715 2011-07-08 13:25:40Z adriana 
;
_cod_database_code 2207001
_cod_database_fobs_code 2207001

loop_
_symmetry_equiv_pos_as_xyz
'x, y, z'
'-x+1/2, y+1/2, -z'
'-x, -y, -z'
'x-1/2, -y-1/2, z'

loop_
_atom_site_label
_atom_site_fract_x
_atom_site_fract_y
_atom_site_fract_z
_atom_site_U_iso_or_equiv
_atom_site_adp_type
_atom_site_calc_flag
_atom_site_refinement_flags
_atom_site_occupancy
_atom_site_type_symbol
Ni1 0.93608(3) 0.33643(4) 0.26988(2) 0.02843(14) Uani d . 1 Ni
Cl1 0.86046(6) 0.29196(9) 0.56412(5) 0.0374(2) Uani d . 1 Cl
O1 0.8803(2) 0.4046(3) 0.38181(17) 0.0420(6) Uani d . 1 O
H1 0.881(3) 0.371(5) 0.435(3) 0.048(12) Uiso d . 1 H
O2 1.07688(16) 0.4291(3) 0.32353(15) 0.0344(5) Uani d D 1 O
H2 1.080(5) 0.510(4) 0.356(3) 0.096(19) Uiso d D 1 H
O3 0.81020(15) 0.2204(3) 0.22212(15) 0.0355(5) Uani d . 1 O
O4 0.98193(16) 0.3064(3) 0.15270(14) 0.0340(5) Uani d . 1 O
N1 0.87266(19) 0.5542(3) 0.22294(18) 0.0341(6) Uani d . 1 N
N2 1.00493(19) 0.1378(3) 0.33520(17) 0.0319(6) Uani d . 1 N
C1 0.8531(3) 0.5613(4) 0.3789(3) 0.0506(9) Uani d . 1 C
H1A 0.9128 0.6244 0.4008 0.061 Uiso calc R 1 H
H1B 0.8039 0.5795 0.4181 0.061 Uiso calc R 1 H
C2 0.8100(3) 0.6035(5) 0.2869(3) 0.0577(10) Uani d . 1 C
H2A 0.8018 0.7154 0.2832 0.069 Uiso calc R 1 H
H2B 0.7431 0.5568 0.2702 0.069 Uiso calc R 1 H
C3 0.9500(3) 0.6658(4) 0.2141(3) 0.0519(10) Uani d . 1 C
H3A 0.9185 0.7604 0.1890 0.078 Uiso calc R 1 H
H3B 0.9926 0.6254 0.1744 0.078 Uiso calc R 1 H
H3C 0.9905 0.6864 0.2731 0.078 Uiso calc R 1 H
C4 0.8064(3) 0.5424(5) 0.1348(3) 0.0600(12) Uani d . 1 C
H4A 0.7716 0.6393 0.1203 0.090 Uiso calc R 1 H
H4B 0.7573 0.4614 0.1365 0.090 Uiso calc R 1 H
H4C 0.8461 0.5185 0.0892 0.090 Uiso calc R 1 H
C5 1.1457(2) 0.3168(4) 0.3682(2) 0.0366(7) Uani d . 1 C
H5A 1.1936 0.3651 0.4170 0.044 Uiso calc R 1 H
H5B 1.1838 0.2712 0.3254 0.044 Uiso calc R 1 H
C6 1.0870(2) 0.1952(4) 0.4056(2) 0.0365(7) Uani d . 1 C
H6A 1.1318 0.1101 0.4290 0.044 Uiso calc R 1 H
H6B 1.0587 0.2376 0.4557 0.044 Uiso calc R 1 H
C7 0.9365(3) 0.0434(4) 0.3773(2) 0.0389(7) Uani d . 1 C
H7A 0.9737 -0.0409 0.4099 0.058 Uiso calc R 1 H
H7B 0.8834 0.0026 0.3310 0.058 Uiso calc R 1 H
H7C 0.9069 0.1060 0.4189 0.058 Uiso calc R 1 H
C8 1.0469(3) 0.0400(4) 0.2719(2) 0.0386(7) Uani d . 1 C
H8A 1.0961 0.0980 0.2463 0.058 Uiso calc R 1 H
H8B 0.9931 0.0064 0.2240 0.058 Uiso calc R 1 H
H8C 1.0792 -0.0489 0.3038 0.058 Uiso calc R 1 H
C9 0.7069(2) 0.0304(4) 0.1439(3) 0.0467(9) Uani d . 1 C
H9A 0.7143 -0.0350 0.1969 0.070 Uiso calc R 1 H
H9B 0.7040 -0.0328 0.0905 0.070 Uiso calc R 1 H
H9C 0.6452 0.0896 0.1387 0.070 Uiso calc R 1 H
C10 0.7951(2) 0.1375(4) 0.1526(2) 0.0350(7) Uani d . 1 C
C11 0.8532(2) 0.1379(4) 0.0866(2) 0.0406(8) Uani d . 1 C
H11 0.8322 0.0742 0.0362 0.049 Uiso calc R 1 H
C12 0.9396(2) 0.2238(4) 0.0880(2) 0.0367(7) Uani d . 1 C
C13 0.9908(3) 0.2209(6) 0.0080(3) 0.0557(10) Uani d . 1 C
H13A 0.9975 0.3250 -0.0131 0.084 Uiso calc R 1 H
H13B 0.9509 0.1607 -0.0398 0.084 Uiso calc R 1 H
H13C 1.0571 0.1751 0.0252 0.084 Uiso calc R 1 H

loop_
_atom_site_aniso_label
_atom_site_aniso_U_11
_atom_site_aniso_U_22
_atom_site_aniso_U_33
_atom_site_aniso_U_12
_atom_site_aniso_U_13
_atom_site_aniso_U_23
Ni1 0.0323(2) 0.0229(2) 0.0296(2) -0.00079(14) 0.00439(15) -0.00080(15)
Cl1 0.0490(4) 0.0275(4) 0.0339(4) -0.0053(3) 0.0035(3) -0.0004(3)
O1 0.0648(16) 0.0258(12) 0.0400(13) 0.0061(11) 0.0213(12) 0.0017(10)
O2 0.0356(11) 0.0265(12) 0.0377(12) -0.0014(9) -0.0019(9) -0.0019(9)
O3 0.0350(11) 0.0313(12) 0.0405(12) -0.0028(9) 0.0082(9) -0.0045(10)
O4 0.0374(11) 0.0330(12) 0.0321(11) -0.0014(9) 0.0079(9) -0.0015(9)
N1 0.0378(13) 0.0272(13) 0.0355(13) 0.0008(10) 0.0020(11) 0.0013(11)
N2 0.0386(13) 0.0235(13) 0.0330(13) 0.0004(10) 0.0048(11) -0.0003(10)
C1 0.073(3) 0.037(2) 0.045(2) 0.0192(18) 0.0180(18) -0.0015(15)
C2 0.068(3) 0.046(2) 0.063(3) 0.0188(19) 0.022(2) 0.0087(19)
C3 0.049(2) 0.037(2) 0.068(3) -0.0023(15) 0.0058(19) 0.0187(18)
C4 0.066(2) 0.036(2) 0.064(3) 0.0086(18) -0.025(2) 0.0002(18)
C5 0.0344(15) 0.0334(18) 0.0391(17) 0.0037(12) -0.0006(13) -0.0009(13)
C6 0.0388(16) 0.0342(17) 0.0335(16) 0.0039(13) -0.0014(13) 0.0019(13)
C7 0.0487(18) 0.0263(16) 0.0426(18) 0.0000(13) 0.0113(14) 0.0062(13)
C8 0.0483(18) 0.0277(16) 0.0391(17) 0.0061(13) 0.0066(14) -0.0008(13)
C9 0.0351(16) 0.0384(19) 0.065(2) -0.0054(14) 0.0042(16) -0.0076(17)
C10 0.0301(14) 0.0293(16) 0.0429(17) -0.0003(12) -0.0001(13) -0.0038(13)
C11 0.0398(17) 0.039(2) 0.0390(17) 0.0001(14) -0.0025(14) -0.0102(14)
C12 0.0420(17) 0.0345(17) 0.0326(15) 0.0035(13) 0.0042(13) -0.0022(13)
C13 0.069(3) 0.062(3) 0.0397(19) -0.008(2) 0.0213(18) -0.0101(18)

loop_
_atom_type_symbol
_atom_type_description
_atom_type_scat_dispersion_real
_atom_type_scat_dispersion_imag
_atom_type_scat_source
C C 0.0033 0.0016 'International Tables Vol C Tables 4.2.6.8 and 6.1.1.4'
H H 0.0000 0.0000 'International Tables Vol C Tables 4.2.6.8 and 6.1.1.4'
O O 0.0106 0.0060 'International Tables Vol C Tables 4.2.6.8 and 6.1.1.4'
Ni Ni 0.3393 1.1124 'International Tables Vol C Tables 4.2.6.8 and 6.1.1.4'
N N 0.0061 0.0033 'International Tables Vol C Tables 4.2.6.8 and 6.1.1.4'
Cl Cl 0.1484 0.1585 'International Tables Vol C Tables 4.2.6.8 and 6.1.1.4'

loop_
_geom_angle_atom_site_label_1
_geom_angle_atom_site_label_2
_geom_angle_atom_site_label_3
_geom_angle
_geom_angle_publ_flag
N1 Ni1 N2 171.43(10) yes
O1 Ni1 O4 169.95(9) yes
O2 Ni1 O3 172.31(9) yes
N1 Ni1 O1 80.30(10) yes
N1 Ni1 O2 93.78(9) yes
N1 Ni1 O3 93.84(9) yes
N1 Ni1 O4 89.66(10) yes
N2 Ni1 O1 92.86(10) yes
N2 Ni1 O2 81.10(9) yes
N2 Ni1 O3 91.48(10) yes
N2 Ni1 O4 97.08(10) yes
O1 Ni1 O2 90.96(10) yes
O1 Ni1 O3 91.42(10) yes
O2 Ni1 O4 89.07(9) yes
O3 Ni1 O4 89.86(9) yes
C1 O1 Ni1 112.7(2) ?
C1 O1 H1 109(3) ?
Ni1 O1 H1 137(3) ?
C5 O2 Ni1 112.66(18) ?
C5 O2 H2 109(4) ?
Ni1 O2 H2 119(4) ?
C10 O3 Ni1 126.0(2) ?
C12 O4 Ni1 126.1(2) ?
C3 N1 C2 112.2(3) ?
C3 N1 C4 107.1(3) ?
C2 N1 C4 106.8(3) ?
C3 N1 Ni1 111.8(2) ?
C2 N1 Ni1 106.6(2) ?
C4 N1 Ni1 112.2(2) ?
C7 N2 C8 107.9(3) ?
C7 N2 C6 109.2(3) ?
C8 N2 C6 109.6(3) ?
C7 N2 Ni1 113.64(19) ?
C8 N2 Ni1 111.10(19) ?
C6 N2 Ni1 105.37(18) ?
O1 C1 C2 109.3(3) ?
O1 C1 H1A 109.8 ?
C2 C1 H1A 109.8 ?
O1 C1 H1B 109.8 ?
C2 C1 H1B 109.8 ?
H1A C1 H1B 108.3 ?
C1 C2 N1 112.3(3) ?
C1 C2 H2A 109.1 ?
N1 C2 H2A 109.1 ?
C1 C2 H2B 109.1 ?
N1 C2 H2B 109.1 ?
H2A C2 H2B 107.9 ?
N1 C3 H3A 109.5 ?
N1 C3 H3B 109.5 ?
H3A C3 H3B 109.5 ?
N1 C3 H3C 109.5 ?
H3A C3 H3C 109.5 ?
H3B C3 H3C 109.5 ?
N1 C4 H4A 109.5 ?
N1 C4 H4B 109.5 ?
H4A C4 H4B 109.5 ?
N1 C4 H4C 109.5 ?
H4A C4 H4C 109.5 ?
H4B C4 H4C 109.5 ?
O2 C5 C6 108.5(3) ?
O2 C5 H5A 110.0 ?
C6 C5 H5A 110.0 ?
O2 C5 H5B 110.0 ?
C6 C5 H5B 110.0 ?
H5A C5 H5B 108.4 ?
N2 C6 C5 110.4(3) ?
N2 C6 H6A 109.6 ?
C5 C6 H6A 109.6 ?
N2 C6 H6B 109.6 ?
C5 C6 H6B 109.6 ?
H6A C6 H6B 108.1 ?
N2 C7 H7A 109.5 ?
N2 C7 H7B 109.5 ?
H7A C7 H7B 109.5 ?
N2 C7 H7C 109.5 ?
H7A C7 H7C 109.5 ?
H7B C7 H7C 109.5 ?
N2 C8 H8A 109.5 ?
N2 C8 H8B 109.5 ?
H8A C8 H8B 109.5 ?
N2 C8 H8C 109.5 ?
H8A C8 H8C 109.5 ?
H8B C8 H8C 109.5 ?
C10 C9 H9A 109.5 ?
C10 C9 H9B 109.5 ?
H9A C9 H9B 109.5 ?
C10 C9 H9C 109.5 ?
H9A C9 H9C 109.5 ?
H9B C9 H9C 109.5 ?
O3 C10 C11 125.1(3) ?
O3 C10 C9 115.6(3) ?
C11 C10 C9 119.2(3) ?
C10 C11 C12 125.6(3) ?
C10 C11 H11 117.2 ?
C12 C11 H11 117.2 ?
O4 C12 C11 125.5(3) ?
O4 C12 C13 115.0(3) ?
C11 C12 C13 119.6(3) ?
C12 C13 H13A 109.5 ?
C12 C13 H13B 109.5 ?
H13A C13 H13B 109.5 ?
C12 C13 H13C 109.5 ?
H13A C13 H13C 109.5 ?
H13B C13 H13C 109.5 ?

loop_
_geom_bond_atom_site_label_1
_geom_bond_atom_site_label_2
_geom_bond_distance
_geom_bond_publ_flag
Ni1 O1 2.080(2) yes
Ni1 O2 2.106(2) yes
Ni1 O3 2.014(2) yes
Ni1 O4 2.015(2) yes
Ni1 N1 2.166(3) yes
Ni1 N2 2.139(3) yes
O1 C1 1.425(4) ?
O1 H1 0.86(4) yes
O2 C5 1.442(4) ?
O2 H2 0.86(2) yes
O3 C10 1.270(4) ?
O4 C12 1.273(4) ?
N1 C3 1.465(4) ?
N1 C2 1.475(5) ?
N1 C4 1.476(4) ?
N2 C7 1.481(4) ?
N2 C8 1.483(4) ?
N2 C6 1.487(4) ?
C1 C2 1.463(6) ?
C1 H1A 0.9900 ?
C1 H1B 0.9900 ?
C2 H2A 0.9900 ?
C2 H2B 0.9900 ?
C3 H3A 0.9800 ?
C3 H3B 0.9800 ?
C3 H3C 0.9800 ?
C4 H4A 0.9800 ?
C4 H4B 0.9800 ?
C4 H4C 0.9800 ?
C5 C6 1.510(5) ?
C5 H5A 0.9900 ?
C5 H5B 0.9900 ?
C6 H6A 0.9900 ?
C6 H6B 0.9900 ?
C7 H7A 0.9800 ?
C7 H7B 0.9800 ?
C7 H7C 0.9800 ?
C8 H8A 0.9800 ?
C8 H8B 0.9800 ?
C8 H8C 0.9800 ?
C9 C10 1.515(4) ?
C9 H9A 0.9800 ?
C9 H9B 0.9800 ?
C9 H9C 0.9800 ?
C10 C11 1.391(5) ?
C11 C12 1.397(5) ?
C11 H11 0.9500 ?
C12 C13 1.512(5) ?
C13 H13A 0.9800 ?
C13 H13B 0.9800 ?
C13 H13C 0.9800 ?
